data_1519245
loop_
_publ_author_name
'Taylor, Peter. G.'
'Gelbrich, Thomas'
'Hursthouse, Michael B'

_publ_section_title
;
 C16H24O12Si8
;
_journal_name_full 'Crystal Structure Report Archive'
_journal_page_first 838
_journal_year 2000
_chemical_formula_sum 'C16 H24 O12 Si8'
_chemical_formula_weight 633.07
_space_group_IT_number 2
_symmetry_cell_setting triclinic
_symmetry_space_group_name_Hall '-P 1'
_symmetry_space_group_name_H-M 'P -1'
_atom_sites_solution_hydrogens geom
_atom_sites_solution_primary direct
_atom_sites_solution_secondary difmap
_cell_angle_alpha 94.442(2)
_cell_angle_beta 100.154(3)
_cell_angle_gamma 94.770(3)
_cell_formula_units_Z 1
_cell_length_a 8.8240(5)
_cell_length_b 8.8434(5)
_cell_length_c 9.1388(6)
_cell_measurement_reflns_used 5260
_cell_measurement_temperature 120(2)
_cell_measurement_theta_max 26.02
_cell_measurement_theta_min 2.91
_cell_volume 696.45(7)
_computing_cell_refinement 'DENZO and COLLECT'
_computing_data_collection
;
'DENZO (Otwinowski and Minor, 1997) & COLLECT (Hooft, 1998) '
;
_computing_data_reduction 'DENZO and COLLECT'
_computing_publication_material SHELXL-97
_computing_structure_refinement 'SHELXL-97 (Sheldrick, 2008)'
_computing_structure_solution 'SHELXS-97 (Sheldrick, 2008)'
_diffrn_ambient_temperature 120(2)
_diffrn_measured_fraction_theta_full 0.963
_diffrn_measured_fraction_theta_max 0.963
_diffrn_measurement_device_type 'Enraf Nonius KappaCCD area detector'
_diffrn_measurement_method '\w and \f scans to fill Ewald sphere'
_diffrn_radiation_monochromator graphite
_diffrn_radiation_source 'Enraf Nonius FR591 rotating anode'
_diffrn_radiation_type MoK\a
_diffrn_radiation_wavelength 0.71073
_diffrn_reflns_av_R_equivalents 0.0699
_diffrn_reflns_av_sigmaI/netI 0.1440
_diffrn_reflns_limit_h_max 10
_diffrn_reflns_limit_h_min -9
_diffrn_reflns_limit_k_max 8
_diffrn_reflns_limit_k_min -10
_diffrn_reflns_limit_l_max 9
_diffrn_reflns_limit_l_min -10
_diffrn_reflns_number 4248
_diffrn_reflns_theta_full 25.00
_diffrn_reflns_theta_max 25.00
_diffrn_reflns_theta_min 3.09
_exptl_absorpt_coefficient_mu 0.441
_exptl_absorpt_correction_T_max 0.9826
_exptl_absorpt_correction_T_min 0.9826
_exptl_absorpt_correction_type empirical
_exptl_absorpt_process_details 'SORTAV (R.H. Blessing, 1995, 1997)'
_exptl_crystal_colour colourless
_exptl_crystal_density_diffrn 1.509
_exptl_crystal_density_method 'not measured'
_exptl_crystal_description Block
_exptl_crystal_F_000 328
_exptl_crystal_size_max 0.04
_exptl_crystal_size_mid 0.04
_exptl_crystal_size_min 0.04
_refine_diff_density_max 0.458
_refine_diff_density_min -0.507
_refine_diff_density_rms 0.101
_refine_ls_extinction_coef 0
_refine_ls_extinction_method none
_refine_ls_goodness_of_fit_ref 0.914
_refine_ls_hydrogen_treatment constr
_refine_ls_matrix_type full
_refine_ls_number_parameters 175
_refine_ls_number_reflns 2377
_refine_ls_number_restraints 0
_refine_ls_restrained_S_all 0.914
_refine_ls_R_factor_all 0.1255
_refine_ls_R_factor_gt 0.0568
_refine_ls_shift/su_max 0.007
_refine_ls_shift/su_mean 0.000
_refine_ls_structure_factor_coef Fsqd
_refine_ls_weighting_details 'calc w=1/[\s^2^(Fo^2^)+(0.0324P)^2^+0.0000P] where P=(Fo^2^+2Fc^2^)/3'
_refine_ls_weighting_scheme calc
_refine_ls_wR_factor_gt 0.1029
_refine_ls_wR_factor_ref 0.1170
_reflns_number_gt 1403
_reflns_number_total 2377
_reflns_threshold_expression >2sigma(I)
_cod_data_source_file eCrystal-838.cif
_cod_data_source_block s92
_cod_depositor_comments
;
Citation :
Taylor, Peter. G. and Gelbrich, Thomas and Hursthouse, Michael B. (2000) 
University of Southampton, Crystal Structure Report Archive. 

More at:
http://ecrystals.chem.soton.ac.uk/838/

The following automatic conversions were performed:

'_symmetry_cell_setting' value 'Triclinic' changed to 'triclinic'
according to the built-in table from CIF Core dictionary named
'cif_core.dic' version 2.4.1 from 2010-06-29.

'_exptl_absorpt_correction_type' value 'Empirical' changed to
'empirical' according to the built-in table from CIF Core dictionary
named 'cif_core.dic' version 2.4.1 from 2010-06-29.

Automatic conversion script
Id: cif_fix_values 3105 2015-03-04 15:46:00Z robertas 
;
_cod_original_sg_symbol_H-M P-1
_cod_database_code 1519245

loop_
_symmetry_equiv_pos_as_xyz
'x, y, z'
'-x, -y, -z'

loop_
_atom_site_label
_atom_site_type_symbol
_atom_site_fract_x
_atom_site_fract_y
_atom_site_fract_z
_atom_site_U_iso_or_equiv
_atom_site_adp_type
_atom_site_occupancy
_atom_site_symmetry_multiplicity
_atom_site_calc_flag
_atom_site_refinement_flags
_atom_site_disorder_assembly
_atom_site_disorder_group
Si1 Si 0.07998(14) 0.87847(14) 0.76213(13) 0.0185(4) Uani 1 1 d . . .
Si2 Si -0.25484(14) 0.94789(14) 0.62319(13) 0.0186(3) Uani 1 1 d . . .
Si4 Si 0.21199(14) 1.19458(14) 0.68660(12) 0.0190(4) Uani 1 1 d . . .
Si3 Si -0.12390(14) 1.26378(14) 0.54814(12) 0.0186(4) Uani 1 1 d . . .
O3 O 0.0537(3) 1.2700(3) 0.6333(3) 0.0233(8) Uani 1 1 d . . .
O1 O -0.1031(3) 0.8934(3) 0.7242(3) 0.0249(8) Uani 1 1 d . . .
O2 O -0.2262(3) 1.1278(3) 0.6034(3) 0.0228(8) Uani 1 1 d . . .
O6 O -0.2845(3) 0.8557(3) 0.4590(3) 0.0231(8) Uani 1 1 d . . .
O5 O 0.1268(3) 0.7694(3) 0.6297(3) 0.0236(8) Uani 1 1 d . . .
O4 O 0.1760(3) 1.0441(3) 0.7702(3) 0.0234(8) Uani 1 1 d . . .
C10 C 0.1253(6) 0.7961(5) 0.9390(5) 0.0232(11) Uani 1 1 d . . .
H10 H 0.2281 0.8141 0.9936 0.025(12) Uiso 1 1 calc R . .
C11 C 0.0243(7) 0.7138(6) 0.9948(5) 0.0377(14) Uani 1 1 d . . .
H11A H -0.0794 0.6940 0.9426 0.043(15) Uiso 1 1 calc R . .
H11B H 0.0543 0.6735 1.0878 0.041(14) Uiso 1 1 calc R . .
C20 C -0.4242(5) 0.9115(5) 0.7107(5) 0.0190(11) Uani 1 1 d . . .
H20 H -0.5236 0.9180 0.6528 0.047(15) Uiso 1 1 calc R . .
C21 C -0.4162(6) 0.8769(5) 0.8488(5) 0.0319(13) Uani 1 1 d . . .
H21A H -0.3184 0.8696 0.9095 0.058(17) Uiso 1 1 calc R . .
H21B H -0.5081 0.8592 0.8881 0.029(14) Uiso 1 1 calc R . .
C30 C -0.2015(6) 1.4451(6) 0.5888(5) 0.0269(12) Uani 1 1 d . . .
H30 H -0.1417 1.5369 0.5792 0.08(2) Uiso 1 1 calc R . .
C31 C -0.3348(7) 1.4545(7) 0.6304(6) 0.0481(16) Uani 1 1 d . . .
H31A H -0.3969 1.3644 0.6409 0.057(18) Uiso 1 1 calc R . .
H31B H -0.3697 1.5515 0.6501 0.08(2) Uiso 1 1 calc R . .
C40 C 0.3501(5) 1.3327(5) 0.8129(5) 0.0237(12) Uani 1 1 d . . .
H40 H 0.4433 1.2986 0.8624 0.017(11) Uiso 1 1 calc R . .
C41 C 0.3273(6) 1.4762(6) 0.8388(5) 0.0361(14) Uani 1 1 d . . .
H41A H 0.2350 1.5132 0.7908 0.032(13) Uiso 1 1 calc R . .
H41B H 0.4029 1.5431 0.9055 0.059(17) Uiso 1 1 calc R . .

loop_
_atom_site_aniso_label
_atom_site_aniso_U_11
_atom_site_aniso_U_22
_atom_site_aniso_U_33
_atom_site_aniso_U_23
_atom_site_aniso_U_13
_atom_site_aniso_U_12
Si1 0.0205(7) 0.0155(8) 0.0194(7) 0.0030(6) 0.0021(6) 0.0026(6)
Si2 0.0218(7) 0.0143(8) 0.0199(7) 0.0014(6) 0.0043(6) 0.0021(6)
Si4 0.0218(7) 0.0151(8) 0.0196(7) 0.0018(6) 0.0032(6) -0.0003(6)
Si3 0.0213(7) 0.0130(8) 0.0207(7) 0.0011(6) 0.0021(6) 0.0011(6)
O3 0.0254(18) 0.0193(19) 0.0239(16) -0.0012(14) 0.0029(14) 0.0010(15)
O1 0.0261(18) 0.028(2) 0.0220(15) 0.0068(15) 0.0048(14) 0.0033(15)
O2 0.0270(18) 0.0142(18) 0.0292(16) 0.0050(14) 0.0090(15) 0.0033(15)
O6 0.0251(17) 0.0227(19) 0.0217(16) 0.0017(14) 0.0042(14) 0.0032(14)
O5 0.0275(18) 0.026(2) 0.0190(16) 0.0035(14) 0.0047(14) 0.0088(15)
O4 0.0295(18) 0.0168(19) 0.0240(16) 0.0052(14) 0.0059(15) -0.0019(15)
C10 0.025(3) 0.022(3) 0.023(2) 0.005(2) 0.005(2) 0.000(2)
C11 0.051(4) 0.038(4) 0.026(3) 0.009(3) 0.008(3) 0.009(3)
C20 0.023(3) 0.007(3) 0.027(3) 0.000(2) 0.007(2) -0.002(2)
C21 0.036(3) 0.024(3) 0.036(3) 0.001(2) 0.011(3) -0.001(3)
C30 0.032(3) 0.018(3) 0.031(3) 0.005(2) 0.006(2) 0.003(2)
C31 0.048(4) 0.020(4) 0.086(4) 0.001(3) 0.035(3) 0.011(3)
C40 0.027(3) 0.024(3) 0.019(2) 0.005(2) 0.000(2) 0.003(2)
C41 0.043(3) 0.016(3) 0.043(3) -0.005(3) -0.005(3) 0.001(3)

loop_
_atom_type_symbol
_atom_type_description
_atom_type_scat_dispersion_real
_atom_type_scat_dispersion_imag
_atom_type_scat_source
C C 0.0033 0.0016 'International Tables Vol C Tables 4.2.6.8 and 6.1.1.4'
H H 0.0000 0.0000 'International Tables Vol C Tables 4.2.6.8 and 6.1.1.4'
O O 0.0106 0.0060 'International Tables Vol C Tables 4.2.6.8 and 6.1.1.4'
Si Si 0.0817 0.0704 'International Tables Vol C Tables 4.2.6.8 and 6.1.1.4'

loop_
_geom_angle_atom_site_label_1
_geom_angle_atom_site_label_2
_geom_angle_atom_site_label_3
_geom_angle
_geom_angle_site_symmetry_1
_geom_angle_site_symmetry_3
O1 Si1 O4 110.22(16) . .
O1 Si1 O5 108.83(16) . .
O4 Si1 O5 108.12(17) . .
O1 Si1 C10 109.0(2) . .
O4 Si1 C10 110.54(19) . .
O5 Si1 C10 110.06(18) . .
O1 Si2 O6 109.25(16) . .
O1 Si2 O2 109.65(17) . .
O6 Si2 O2 107.95(16) . .
O1 Si2 C20 110.20(18) . .
O6 Si2 C20 109.72(19) . .
O2 Si2 C20 110.03(18) . .
O3 Si4 O4 109.71(17) . .
O3 Si4 O6 108.96(14) . 2_576
O4 Si4 O6 108.63(17) . 2_576
O3 Si4 C40 109.84(19) . .
O4 Si4 C40 110.03(18) . .
O6 Si4 C40 109.65(19) 2_576 .
O2 Si3 O3 109.57(15) . .
O2 Si3 O5 109.36(17) . 2_576
O3 Si3 O5 107.86(16) . 2_576
O2 Si3 C30 109.4(2) . .
O3 Si3 C30 109.9(2) . .
O5 Si3 C30 110.75(17) 2_576 .
Si4 O3 Si3 153.1(2) . .
Si1 O1 Si2 152.2(2) . .
Si3 O2 Si2 148.3(2) . .
Si2 O6 Si4 146.8(2) . 2_576
Si1 O5 Si3 147.11(18) . 2_576
Si1 O4 Si4 147.67(19) . .
C11 C10 Si1 123.5(4) . .
C11 C10 H10 118.2 . .
Si1 C10 H10 118.2 . .
C10 C11 H11A 120.0 . .
C10 C11 H11B 120.0 . .
H11A C11 H11B 120.0 . .
C21 C20 Si2 123.8(4) . .
C21 C20 H20 118.1 . .
Si2 C20 H20 118.1 . .
C20 C21 H21A 120.0 . .
C20 C21 H21B 120.0 . .
H21A C21 H21B 120.0 . .
C31 C30 Si3 123.4(4) . .
C31 C30 H30 118.3 . .
Si3 C30 H30 118.3 . .
C30 C31 H31A 120.0 . .
C30 C31 H31B 120.0 . .
H31A C31 H31B 120.0 . .
C41 C40 Si4 123.5(4) . .
C41 C40 H40 118.3 . .
Si4 C40 H40 118.3 . .
C40 C41 H41A 120.0 . .
C40 C41 H41B 120.0 . .
H41A C41 H41B 120.0 . .

loop_
_geom_bond_atom_site_label_1
_geom_bond_atom_site_label_2
_geom_bond_distance
_geom_bond_site_symmetry_2
Si1 O1 1.610(3) .
Si1 O4 1.620(3) .
Si1 O5 1.621(3) .
Si1 C10 1.819(5) .
Si2 O1 1.618(3) .
Si2 O6 1.619(3) .
Si2 O2 1.620(3) .
Si2 C20 1.833(5) .
Si4 O3 1.612(3) .
Si4 O4 1.621(3) .
Si4 O6 1.623(3) 2_576
Si4 C40 1.830(5) .
Si3 O2 1.609(3) .
Si3 O3 1.617(3) .
Si3 O5 1.624(3) 2_576
Si3 C30 1.832(5) .
O6 Si4 1.623(3) 2_576
O5 Si3 1.624(3) 2_576
C10 C11 1.301(7) .
C10 H10 0.9500 .
C11 H11A 0.9500 .
C11 H11B 0.9500 .
C20 C21 1.312(6) .
C20 H20 0.9500 .
C21 H21A 0.9500 .
C21 H21B 0.9500 .
C30 C31 1.305(7) .
C30 H30 0.9500 .
C31 H31A 0.9500 .
C31 H31B 0.9500 .
C40 C41 1.312(6) .
C40 H40 0.9500 .
C41 H41A 0.9500 .
C41 H41B 0.9500 .
